data_7031108
loop_
_publ_author_name
'Bortoluzzi, Marco'
'Hayatifar, Mohammad'
'Marchetti, Fabio'
'Pampaloni, Guido'
'Zacchini, Stefano'

_publ_section_title
;
 Synthesis of di- and tetranuclear oxido-molybdenum(v) complexes
 containing p-toluenesulfonates as ligands: a joint spectroscopic,
 crystallographic and computational study.
;
_journal_issue 26
_journal_name_full 'Dalton transactions (Cambridge, England : 2003)'
_journal_page_first 10157
_journal_page_last 10163
_journal_paper_doi 10.1039/c4dt00796d
_journal_volume 43
_journal_year 2014
_chemical_formula_sum 'C29 H30 Cl10 Mo4 O16 S4'
_chemical_formula_weight 1501.03
_chemical_name_systematic
; 
 ? 
;
_space_group_IT_number 14
_symmetry_cell_setting monoclinic
_symmetry_space_group_name_Hall '-P 2ybc'
_symmetry_space_group_name_H-M 'P 1 21/c 1'
_atom_sites_solution_hydrogens geom
_atom_sites_solution_primary direct
_atom_sites_solution_secondary difmap
_audit_creation_method SHELXL-97
_cell_angle_alpha 90.00
_cell_angle_beta 90.161(6)
_cell_angle_gamma 90.00
_cell_formula_units_Z 4
_cell_length_a 10.758(6)
_cell_length_b 20.295(11)
_cell_length_c 22.316(12)
_cell_measurement_reflns_used 9912
_cell_measurement_temperature 100(2)
_cell_measurement_theta_max 27.252
_cell_measurement_theta_min 2.2045
_cell_volume 4872(5)
_computing_cell_refinement 'APEX2 (Bruker AXS, 2006)'
_computing_data_collection 'APEX2 (Bruker AXS, 2006)'
_computing_data_reduction 'SAINT (Bruker AXS, 2004)'
_computing_molecular_graphics 'ORTEPII (Johnson, 1996)'
_computing_publication_material 'XCIF (Bruker AXS, 2001)'
_computing_structure_refinement 'SHELXL-97 (Sheldrick, 1997)'
_computing_structure_solution 'SHELXS-97 (Sheldrick, 1990)'
_diffrn_ambient_temperature 100(2)
_diffrn_measured_fraction_theta_full 0.978
_diffrn_measured_fraction_theta_max 0.978
_diffrn_measurement_device_type 'CCD area detector'
_diffrn_measurement_method 'phi and omega scans'
_diffrn_radiation_monochromator graphite
_diffrn_radiation_source 'fine-focus sealed tube'
_diffrn_radiation_type MoK\a
_diffrn_radiation_wavelength 0.71073
_diffrn_reflns_av_R_equivalents 0.1377
_diffrn_reflns_av_unetI/netI 0.1102
_diffrn_reflns_limit_h_max 12
_diffrn_reflns_limit_h_min -12
_diffrn_reflns_limit_k_max 22
_diffrn_reflns_limit_k_min -22
_diffrn_reflns_limit_l_max 24
_diffrn_reflns_limit_l_min -25
_diffrn_reflns_number 28830
_diffrn_reflns_theta_full 23.53
_diffrn_reflns_theta_max 23.53
_diffrn_reflns_theta_min 1.36
_exptl_absorpt_coefficient_mu 1.788
_exptl_absorpt_correction_T_max 0.8414
_exptl_absorpt_correction_T_min 0.7629
_exptl_absorpt_correction_type empirical
_exptl_absorpt_process_details
; 
 Data were corrected for Lorentz polarization and absorption
 effects (empirical absorption correction SADABS).
 R(int) =  0.1563 (selected reflections only, before parameter refinement)
 R(int) =  0.0991 (selected reflections only, after parameter refinement)
;
_exptl_crystal_colour orange
_exptl_crystal_density_diffrn 2.046
_exptl_crystal_density_method 'not measured'
_exptl_crystal_description plate
_exptl_crystal_F_000 2936
_exptl_crystal_size_max 0.16
_exptl_crystal_size_mid 0.13
_exptl_crystal_size_min 0.10
_refine_diff_density_max 2.729
_refine_diff_density_min -2.598
_refine_diff_density_rms 0.389
_refine_ls_extinction_method none
_refine_ls_goodness_of_fit_ref 1.776
_refine_ls_hydrogen_treatment mixed
_refine_ls_matrix_type full
_refine_ls_number_parameters 521
_refine_ls_number_reflns 7069
_refine_ls_number_restraints 547
_refine_ls_restrained_S_all 1.754
_refine_ls_R_factor_all 0.2603
_refine_ls_R_factor_gt 0.1850
_refine_ls_shift/su_max 0.002
_refine_ls_shift/su_mean 0.000
_refine_ls_structure_factor_coef Fsqd
_refine_ls_weighting_details 'calc w=1/[\s^2^(Fo^2^)+(0.2000P)^2^+0.0000P] where P=(Fo^2^+2Fc^2^)/3'
_refine_ls_weighting_scheme calc
_refine_ls_wR_factor_gt 0.4442
_refine_ls_wR_factor_ref 0.5021
_reflns_number_gt 4179
_reflns_number_total 7069
_reflns_threshold_expression >2sigma(I)
_cod_data_source_file c4dt00796d2.cif
_cod_data_source_block Compound
_cod_depositor_comments
;
The following automatic conversions were performed:

'_symmetry_cell_setting' value 'Monoclinic' changed to 'monoclinic'
according to
/usr/data/users/saulius/crontab/automatic-downloads/rss-feeds/RSC/lib/dictionaries/cif_core.dic
dictionary named 'cif_core.dic' version 2.4.2 from 2011-04-26.

Automatic conversion script
Id: cif_fix_values 2281 2013-09-26 08:29:07Z andrius 

 Adding full bibliography for 7031107--7031108.cif.
;
_cod_original_sg_symbol_H-M P2(1)/c
_cod_database_code 7031108

loop_
_symmetry_equiv_pos_as_xyz
'x, y, z'
'-x, y+1/2, -z+1/2'
'-x, -y, -z'
'x, -y-1/2, z-1/2'

loop_
_atom_site_label
_atom_site_type_symbol
_atom_site_fract_x
_atom_site_fract_y
_atom_site_fract_z
_atom_site_U_iso_or_equiv
_atom_site_adp_type
_atom_site_occupancy
_atom_site_symmetry_multiplicity
_atom_site_calc_flag
_atom_site_refinement_flags
Mo1 Mo 0.7370(3) 0.7157(2) 0.37174(17) 0.0655(13) Uani 1 1 d .
Mo2 Mo 1.0589(4) 0.6132(2) 0.20148(17) 0.0743(14) Uani 1 1 d .
Mo3 Mo 0.9148(4) 0.8712(2) 0.19641(16) 0.0668(13) Uani 1 1 d .
Mo4 Mo 1.2188(3) 0.7793(2) 0.38087(15) 0.0607(12) Uani 1 1 d .
Cl1 Cl 0.5931(18) 0.7939(9) 0.3464(9) 0.120(6) Uani 1 1 d U
Cl2 Cl 0.775(2) 0.7424(9) 0.4656(9) 0.128(6) Uani 1 1 d U
Cl3 Cl 0.9051(13) 0.5413(6) 0.1822(5) 0.076(3) Uani 1 1 d U
Cl4 Cl 1.0850(19) 0.6383(8) 0.1019(7) 0.118(6) Uani 1 1 d U
Cl5 Cl 0.9285(15) 0.8308(7) 0.0986(6) 0.086(4) Uani 1 1 d U
Cl6 Cl 1.0695(12) 0.9433(6) 0.1820(5) 0.072(3) Uani 1 1 d U
Cl7 Cl 1.1276(13) 0.7639(7) 0.4741(5) 0.078(4) Uani 1 1 d U
Cl8 Cl 1.3529(11) 0.6971(6) 0.3927(6) 0.072(3) Uani 1 1 d U
O1 O 0.623(3) 0.6449(16) 0.3743(17) 0.087(11) Uani 1 1 d U
O2 O 1.200(3) 0.5527(13) 0.2111(12) 0.058(7) Uani 1 1 d U
O3 O 0.796(3) 0.9267(14) 0.1878(14) 0.074(9) Uani 1 1 d U
O4 O 1.325(3) 0.8422(11) 0.3956(10) 0.047(6) Uani 1 1 d U
S1 S 1.0191(9) 0.6431(6) 0.3504(4) 0.049(3) Uani 1 1 d U
O11 O 0.886(2) 0.6534(12) 0.3707(12) 0.047(6) Uani 1 1 d U
O12 O 1.026(3) 0.6072(13) 0.2932(12) 0.057(7) Uani 1 1 d U
O13 O 1.071(3) 0.7043(11) 0.3461(10) 0.043(6) Uani 1 1 d U
C11 C 1.084(3) 0.5947(13) 0.4065(10) 0.061(6) Uani 1 1 d GU
C12 C 1.180(3) 0.5523(14) 0.3911(9) 0.065(6) Uani 1 1 d GU
H12 H 1.2045 0.5480 0.3504 0.078 Uiso 1 1 calc R
C13 C 1.241(2) 0.5161(12) 0.4352(12) 0.070(6) Uani 1 1 d GU
H13 H 1.3068 0.4871 0.4246 0.084 Uiso 1 1 calc RD
C14 C 1.206(3) 0.5223(14) 0.4948(11) 0.071(6) Uani 1 1 d GDU
C15 C 1.109(3) 0.5647(14) 0.5102(8) 0.067(6) Uani 1 1 d GU
H15 H 1.0852 0.5689 0.5510 0.080 Uiso 1 1 calc R
C16 C 1.049(2) 0.6009(12) 0.4661(12) 0.062(6) Uani 1 1 d GU
H16 H 0.9829 0.6298 0.4767 0.074 Uiso 1 1 calc R
C17 C 1.264(5) 0.480(2) 0.5430(18) 0.091(10) Uani 1 1 d DU
H17A H 1.3281 0.4519 0.5253 0.137 Uiso 1 1 calc R
H17B H 1.1996 0.4520 0.5612 0.137 Uiso 1 1 calc R
H17C H 1.3010 0.5081 0.5739 0.137 Uiso 1 1 calc R
S2 S 0.7893(12) 0.7194(6) 0.2227(5) 0.062(3) Uani 1 1 d U
O21 O 0.912(3) 0.6904(13) 0.2033(13) 0.063(5) Uani 1 1 d U
O22 O 0.750(3) 0.6990(14) 0.2799(13) 0.071(5) Uani 1 1 d U
O23 O 0.795(3) 0.7848(12) 0.2171(11) 0.049(5) Uani 1 1 d U
C21 C 0.687(2) 0.6906(13) 0.1702(11) 0.065(6) Uani 1 1 d GU
C22 C 0.710(2) 0.6937(13) 0.1090(12) 0.070(6) Uani 1 1 d GU
H22 H 0.7900 0.7067 0.0952 0.084 Uiso 1 1 calc R
C23 C 0.617(3) 0.6778(14) 0.0682(9) 0.075(6) Uani 1 1 d GU
H23 H 0.6334 0.6799 0.0264 0.090 Uiso 1 1 calc R
C24 C 0.501(2) 0.6588(14) 0.0884(12) 0.074(6) Uani 1 1 d GDU
C25 C 0.477(2) 0.6557(14) 0.1496(13) 0.069(6) Uani 1 1 d GU
H25 H 0.3972 0.6428 0.1634 0.083 Uiso 1 1 calc R
C26 C 0.570(3) 0.6717(14) 0.1904(9) 0.061(6) Uani 1 1 d GU
H26 H 0.5538 0.6696 0.2322 0.073 Uiso 1 1 calc R
C27 C 0.403(4) 0.641(2) 0.043(2) 0.094(11) Uani 1 1 d DU
H27A H 0.4355 0.6475 0.0023 0.140 Uiso 1 1 calc R
H27B H 0.3290 0.6683 0.0486 0.140 Uiso 1 1 calc R
H27C H 0.3797 0.5942 0.0477 0.140 Uiso 1 1 calc R
S3 S 0.9400(9) 0.8543(5) 0.3467(4) 0.047(2) Uani 1 1 d U
O31 O 0.883(2) 0.7881(11) 0.3418(10) 0.041(6) Uani 1 1 d U
O32 O 1.075(2) 0.8450(11) 0.3603(10) 0.038(5) Uani 1 1 d U
O33 O 0.926(3) 0.8868(12) 0.2879(10) 0.050(6) Uani 1 1 d U
C31 C 0.874(3) 0.9012(13) 0.3996(9) 0.059(6) Uani 1 1 d GU
C32 C 0.930(2) 0.9027(12) 0.4559(11) 0.058(6) Uani 1 1 d GU
H32 H 1.0074 0.8811 0.4622 0.070 Uiso 1 1 calc R
C33 C 0.873(2) 0.9356(13) 0.5029(9) 0.062(6) Uani 1 1 d GU
H33 H 0.9108 0.9366 0.5413 0.074 Uiso 1 1 calc R
C34 C 0.760(2) 0.9672(13) 0.4936(10) 0.066(6) Uani 1 1 d GDU
C35 C 0.704(2) 0.9658(13) 0.4373(12) 0.067(6) Uani 1 1 d GU
H35 H 0.6267 0.9874 0.4309 0.081 Uiso 1 1 calc R
C36 C 0.761(3) 0.9328(13) 0.3903(9) 0.063(6) Uani 1 1 d GU
H36 H 0.7233 0.9318 0.3519 0.076 Uiso 1 1 calc R
C37 C 0.688(4) 0.999(2) 0.5437(15) 0.069(9) Uani 1 1 d DU
H37A H 0.6116 1.0192 0.5274 0.103 Uiso 1 1 calc R
H37B H 0.7388 1.0335 0.5625 0.103 Uiso 1 1 calc R
H37C H 0.6654 0.9660 0.5736 0.103 Uiso 1 1 calc R
S4 S 1.1833(10) 0.7656(6) 0.2309(4) 0.054(3) Uani 1 1 d U
O41 O 1.072(3) 0.8023(15) 0.2248(14) 0.072(9) Uani 1 1 d U
O42 O 1.176(2) 0.6940(11) 0.2230(9) 0.033(5) Uani 1 1 d U
O43 O 1.243(3) 0.7808(14) 0.2894(13) 0.068(8) Uani 1 1 d U
C41 C 1.286(2) 0.7920(13) 0.1779(10) 0.058(6) Uani 1 1 d GU
C42 C 1.252(2) 0.7915(12) 0.1178(11) 0.062(6) Uani 1 1 d GU
H42 H 1.1729 0.7745 0.1063 0.075 Uiso 1 1 calc R
C43 C 1.333(3) 0.8158(14) 0.0746(9) 0.070(6) Uani 1 1 d GU
H43 H 1.3089 0.8154 0.0336 0.084 Uiso 1 1 calc R
C44 C 1.448(3) 0.8406(14) 0.0915(11) 0.070(6) Uani 1 1 d GDU
C45 C 1.482(2) 0.8411(13) 0.1515(13) 0.063(6) Uani 1 1 d GU
H45 H 1.5612 0.8581 0.1631 0.076 Uiso 1 1 calc R
C46 C 1.402(2) 0.8169(13) 0.1947(9) 0.058(6) Uani 1 1 d GU
H46 H 1.4252 0.8172 0.2358 0.070 Uiso 1 1 calc R
C47 C 1.540(4) 0.866(2) 0.046(2) 0.094(11) Uani 1 1 d DU
H47A H 1.5042 0.8628 0.0058 0.140 Uiso 1 1 calc R
H47B H 1.6160 0.8387 0.0479 0.140 Uiso 1 1 calc R
H47C H 1.5612 0.9116 0.0551 0.140 Uiso 1 1 calc R
C51 C 0.618(3) 0.503(3) 0.2617(18) 0.12(2) Uani 1 1 d DU
H51A H 0.6672 0.5416 0.2491 0.144 Uiso 1 1 calc R
H51B H 0.6720 0.4751 0.2873 0.144 Uiso 1 1 calc R
Cl9 Cl 0.492(3) 0.5302(12) 0.3046(12) 0.178(9) Uani 1 1 d DU
Cl10 Cl 0.577(2) 0.4578(10) 0.1979(10) 0.158(8) Uani 1 1 d DU

loop_
_atom_site_aniso_label
_atom_site_aniso_U_11
_atom_site_aniso_U_22
_atom_site_aniso_U_33
_atom_site_aniso_U_23
_atom_site_aniso_U_13
_atom_site_aniso_U_12
Mo1 0.0110(18) 0.141(4) 0.045(2) 0.011(2) 0.0066(15) 0.0030(18)
Mo2 0.049(3) 0.141(4) 0.0331(19) -0.011(2) 0.0118(19) -0.013(2)
Mo3 0.042(2) 0.130(4) 0.0279(17) 0.0061(19) -0.0026(16) -0.011(2)
Mo4 0.024(2) 0.128(4) 0.0310(17) -0.0023(18) -0.0066(15) 0.0014(19)
Cl1 0.088(9) 0.139(9) 0.134(10) 0.015(7) 0.001(8) 0.006(7)
Cl2 0.137(10) 0.146(9) 0.100(9) 0.004(7) 0.031(8) -0.020(8)
Cl3 0.081(7) 0.103(7) 0.043(5) -0.003(5) -0.008(5) -0.015(6)
Cl4 0.117(9) 0.149(9) 0.088(8) 0.002(7) 0.010(7) -0.034(8)
Cl5 0.082(7) 0.113(8) 0.062(6) 0.001(6) -0.007(6) -0.008(6)
Cl6 0.058(6) 0.102(7) 0.057(5) 0.001(5) 0.013(5) -0.008(5)
Cl7 0.072(7) 0.109(7) 0.051(6) -0.001(5) 0.005(5) 0.007(6)
Cl8 0.041(6) 0.104(7) 0.073(6) 0.001(5) -0.011(5) -0.004(5)
O1 0.078(13) 0.097(13) 0.088(13) 0.000(9) 0.011(9) 0.008(9)
O2 0.047(10) 0.077(11) 0.051(10) 0.000(8) 0.004(8) -0.002(8)
O3 0.066(12) 0.078(11) 0.077(12) -0.001(9) 0.001(9) -0.005(9)
O4 0.051(10) 0.050(10) 0.039(9) -0.004(7) -0.008(8) 0.010(8)
S1 0.021(4) 0.095(7) 0.030(4) -0.007(4) -0.002(4) 0.008(4)
O11 0.022(9) 0.066(10) 0.053(10) 0.003(8) 0.005(8) 0.005(8)
O12 0.059(11) 0.067(10) 0.046(10) -0.003(8) 0.000(8) 0.001(8)
O13 0.055(10) 0.037(9) 0.036(9) 0.008(7) 0.001(8) 0.012(8)
C11 0.061(8) 0.065(8) 0.058(8) -0.001(6) 0.003(7) 0.007(6)
C12 0.063(8) 0.069(8) 0.062(8) -0.002(6) 0.003(6) 0.004(6)
C13 0.067(8) 0.074(8) 0.068(8) -0.001(6) 0.002(7) 0.005(7)
C14 0.069(8) 0.074(8) 0.070(8) 0.001(6) -0.001(6) 0.007(6)
C15 0.066(8) 0.070(8) 0.063(8) -0.001(6) 0.000(7) 0.006(6)
C16 0.063(8) 0.066(8) 0.057(8) -0.001(6) 0.001(6) 0.003(6)
C17 0.090(13) 0.095(13) 0.089(13) -0.003(9) 0.001(9) 0.002(9)
S2 0.049(5) 0.075(5) 0.062(5) 0.005(4) -0.019(4) -0.007(4)
O21 0.050(8) 0.068(8) 0.071(8) -0.001(7) -0.014(7) -0.003(7)
O22 0.064(8) 0.081(8) 0.068(8) 0.013(7) -0.014(7) -0.009(7)
O23 0.045(8) 0.061(8) 0.042(7) -0.001(6) -0.014(7) -0.006(7)
C21 0.064(8) 0.068(8) 0.063(8) 0.000(6) -0.003(7) -0.003(7)
C22 0.070(8) 0.072(8) 0.069(8) 0.000(7) -0.001(7) -0.003(7)
C23 0.073(8) 0.076(8) 0.075(8) 0.001(7) -0.003(7) -0.005(7)
C24 0.072(8) 0.074(8) 0.075(8) 0.000(6) -0.004(6) -0.005(6)
C25 0.066(8) 0.069(8) 0.071(8) -0.001(6) -0.004(7) -0.003(7)
C26 0.061(8) 0.061(8) 0.062(8) -0.002(6) -0.002(7) -0.007(6)
C27 0.089(13) 0.098(13) 0.093(13) 0.000(9) -0.011(9) -0.002(9)
S3 0.036(5) 0.086(6) 0.018(4) 0.001(4) 0.006(4) 0.008(5)
O31 0.047(10) 0.043(9) 0.032(8) 0.012(7) 0.005(8) 0.014(8)
O32 0.024(9) 0.048(9) 0.043(9) -0.009(7) -0.009(7) -0.008(7)
O33 0.055(10) 0.062(10) 0.034(9) 0.014(7) 0.000(8) -0.001(8)
C31 0.060(8) 0.064(8) 0.054(8) -0.002(6) 0.000(6) 0.003(6)
C32 0.060(8) 0.064(8) 0.051(8) -0.003(6) 0.000(6) 0.006(6)
C33 0.061(8) 0.068(8) 0.057(8) 0.000(6) 0.002(6) 0.006(6)
C34 0.064(8) 0.070(8) 0.063(8) 0.001(6) 0.003(6) 0.005(6)
C35 0.066(8) 0.072(8) 0.064(8) -0.002(6) 0.003(6) 0.003(7)
C36 0.063(8) 0.066(8) 0.060(8) -0.003(6) 0.001(6) 0.000(6)
C37 0.067(12) 0.073(12) 0.067(12) 0.000(9) -0.002(9) 0.003(9)
S4 0.031(5) 0.097(7) 0.033(4) -0.006(4) 0.013(4) -0.001(5)
O41 0.068(12) 0.077(11) 0.072(11) 0.009(9) 0.008(9) 0.007(9)
O42 0.019(8) 0.057(9) 0.022(8) 0.006(7) -0.002(7) 0.006(7)
O43 0.059(12) 0.080(11) 0.064(11) -0.001(8) 0.000(9) -0.002(9)
C41 0.056(8) 0.062(8) 0.056(8) -0.003(6) 0.001(6) -0.002(6)
C42 0.060(8) 0.068(8) 0.059(8) -0.002(6) 0.001(7) -0.002(6)
C43 0.069(8) 0.074(8) 0.067(8) -0.002(6) 0.004(6) -0.004(7)
C44 0.069(8) 0.073(8) 0.067(8) -0.002(6) 0.006(6) -0.003(6)
C45 0.062(8) 0.067(8) 0.062(8) -0.001(6) 0.006(6) -0.005(6)
C46 0.056(8) 0.059(8) 0.060(8) 0.000(6) 0.000(6) -0.007(6)
C47 0.093(13) 0.092(13) 0.096(13) 0.001(9) 0.002(9) -0.004(9)
C51 0.12(2) 0.12(2) 0.12(2) 0.004(10) 0.001(10) 0.000(10)
Cl9 0.169(12) 0.193(12) 0.172(12) 0.008(9) 0.009(9) -0.001(9)
Cl10 0.172(12) 0.161(10) 0.142(11) -0.001(8) 0.002(9) -0.002(9)

loop_
_atom_type_symbol
_atom_type_description
_atom_type_scat_dispersion_real
_atom_type_scat_dispersion_imag
_atom_type_scat_source
C C 0.0033 0.0016 'International Tables Vol C Tables 4.2.6.8 and 6.1.1.4'
H H 0.0000 0.0000 'International Tables Vol C Tables 4.2.6.8 and 6.1.1.4'
O O 0.0106 0.0060 'International Tables Vol C Tables 4.2.6.8 and 6.1.1.4'
S S 0.1246 0.1234 'International Tables Vol C Tables 4.2.6.8 and 6.1.1.4'
Cl Cl 0.1484 0.1585 'International Tables Vol C Tables 4.2.6.8 and 6.1.1.4'
Mo Mo -1.6832 0.6857 'International Tables Vol C Tables 4.2.6.8 and 6.1.1.4'

loop_
_geom_angle_atom_site_label_1
_geom_angle_atom_site_label_2
_geom_angle_atom_site_label_3
_geom_angle
O1 Mo1 O11 92.1(12)
O1 Mo1 O22 87.2(14)
O11 Mo1 O22 80.4(12)
O1 Mo1 Cl2 106.1(12)
O11 Mo1 Cl2 91.0(10)
O22 Mo1 Cl2 164.5(11)
O1 Mo1 O31 163.2(13)
O11 Mo1 O31 81.4(9)
O22 Mo1 O31 76.5(11)
Cl2 Mo1 O31 89.6(8)
O1 Mo1 Cl1 95.6(12)
O11 Mo1 Cl1 163.3(9)
O22 Mo1 Cl1 85.2(10)
Cl2 Mo1 Cl1 100.9(8)
O31 Mo1 Cl1 87.0(7)
O2 Mo2 O12 89.4(11)
O2 Mo2 O42 90.0(10)
O12 Mo2 O42 85.7(9)
O2 Mo2 O21 170.6(11)
O12 Mo2 O21 84.3(11)
O42 Mo2 O21 82.7(9)
O2 Mo2 Cl3 100.6(9)
O12 Mo2 Cl3 91.4(8)
O42 Mo2 Cl3 169.0(7)
O21 Mo2 Cl3 86.5(8)
O2 Mo2 Cl4 98.5(9)
O12 Mo2 Cl4 170.1(9)
O42 Mo2 Cl4 88.5(7)
O21 Mo2 Cl4 87.1(9)
Cl3 Mo2 Cl4 92.9(6)
O3 Mo3 O33 92.9(13)
O3 Mo3 O23 96.2(13)
O33 Mo3 O23 87.0(9)
O3 Mo3 Cl6 96.2(11)
O33 Mo3 Cl6 90.0(8)
O23 Mo3 Cl6 167.3(8)
O3 Mo3 O41 170.2(14)
O33 Mo3 O41 77.3(11)
O23 Mo3 O41 83.6(11)
Cl6 Mo3 O41 83.7(9)
O3 Mo3 Cl5 100.0(11)
O33 Mo3 Cl5 166.4(8)
O23 Mo3 Cl5 87.4(7)
Cl6 Mo3 Cl5 92.7(5)
O41 Mo3 Cl5 89.8(9)
O4 Mo4 O43 95.3(12)
O4 Mo4 O32 93.4(10)
O43 Mo4 O32 82.5(11)
O4 Mo4 Cl8 95.8(9)
O43 Mo4 Cl8 92.5(9)
O32 Mo4 Cl8 169.9(7)
O4 Mo4 Cl7 102.0(9)
O43 Mo4 Cl7 160.9(10)
O32 Mo4 Cl7 88.2(7)
Cl8 Mo4 Cl7 93.9(5)
O4 Mo4 O13 170.5(10)
O43 Mo4 O13 76.6(10)
O32 Mo4 O13 80.9(8)
Cl8 Mo4 O13 89.4(7)
Cl7 Mo4 O13 85.5(7)
O13 S1 O12 111.5(16)
O13 S1 O11 106.6(16)
O12 S1 O11 112.2(17)
O13 S1 C11 113.6(16)
O12 S1 C11 108.8(15)
O11 S1 C11 103.9(15)
S1 O11 Mo1 146.1(16)
S1 O12 Mo2 146.5(17)
S1 O13 Mo4 148.3(15)
C12 C11 C16 120.0
C12 C11 S1 118.0(16)
C16 C11 S1 121.8(16)
C13 C12 C11 120.0
C13 C12 H12 120.0
C11 C12 H12 120.0
C14 C13 C12 120.0
C14 C13 H13 120.0
C12 C13 H13 120.0
C13 C14 C15 120.0
C13 C14 C17 121(3)
C15 C14 C17 119(3)
C14 C15 C16 120.0
C14 C15 H15 120.0
C16 C15 H15 120.0
C15 C16 C11 120.0
C15 C16 H16 120.0
C11 C16 H16 120.0
C14 C17 H17A 109.5
C14 C17 H17B 109.5
H17A C17 H17B 109.5
C14 C17 H17C 109.5
H17A C17 H17C 109.5
H17B C17 H17C 109.5
O23 S2 O22 113.1(18)
O23 S2 O21 108.6(18)
O22 S2 O21 114.2(19)
O23 S2 C21 107.8(15)
O22 S2 C21 109.0(18)
O21 S2 C21 103.5(16)
S2 O21 Mo2 154.2(19)
S2 O22 Mo1 150(2)
S2 O23 Mo3 146.1(19)
C22 C21 C26 120.0
C22 C21 S2 122.5(18)
C26 C21 S2 116.9(18)
C21 C22 C23 120.0
C21 C22 H22 120.0
C23 C22 H22 120.0
C24 C23 C22 120.0
C24 C23 H23 120.0
C22 C23 H23 120.0
C23 C24 C25 120.0
C23 C24 C27 119(3)
C25 C24 C27 121(3)
C26 C25 C24 120.0
C26 C25 H25 120.0
C24 C25 H25 120.0
C25 C26 C21 120.0
C25 C26 H26 120.0
C21 C26 H26 120.0
C24 C27 H27A 109.5
C24 C27 H27B 109.5
H27A C27 H27B 109.5
C24 C27 H27C 109.5
H27A C27 H27C 109.5
H27B C27 H27C 109.5
O33 S3 O31 107.4(15)
O33 S3 O32 109.6(15)
O31 S3 O32 107.5(14)
O33 S3 C31 109.3(15)
O31 S3 C31 113.2(15)
O32 S3 C31 109.8(15)
S3 O31 Mo1 149.1(15)
S3 O32 Mo4 147.4(15)
S3 O33 Mo3 144.5(16)
C32 C31 C36 120.0
C32 C31 S3 117.9(16)
C36 C31 S3 121.8(16)
C31 C32 C33 120.0
C31 C32 H32 120.0
C33 C32 H32 120.0
C34 C33 C32 120.0
C34 C33 H33 120.0
C32 C33 H33 120.0
C33 C34 C35 120.0
C33 C34 C37 123(3)
C35 C34 C37 117(3)
C36 C35 C34 120.0
C36 C35 H35 120.0
C34 C35 H35 120.0
C35 C36 C31 120.0
C35 C36 H36 120.0
C31 C36 H36 120.0
C34 C37 H37A 109.5
C34 C37 H37B 109.5
H37A C37 H37B 109.5
C34 C37 H37C 109.5
H37A C37 H37C 109.5
H37B C37 H37C 109.5
O41 S4 O42 117.8(17)
O41 S4 O43 109.7(19)
O42 S4 O43 109.5(15)
O41 S4 C41 108.6(17)
O42 S4 C41 105.2(13)
O43 S4 C41 105.2(16)
S4 O41 Mo3 167(2)
S4 O42 Mo2 145.4(14)
S4 O43 Mo4 144(2)
C42 C41 C46 120.0
C42 C41 S4 119.5(16)
C46 C41 S4 120.4(16)
C41 C42 C43 120.0
C41 C42 H42 120.0
C43 C42 H42 120.0
C44 C43 C42 120.0
C44 C43 H43 120.0
C42 C43 H43 120.0
C43 C44 C45 120.0
C43 C44 C47 122(3)
C45 C44 C47 118(3)
C46 C45 C44 120.0
C46 C45 H45 120.0
C44 C45 H45 120.0
C45 C46 C41 120.0
C45 C46 H46 120.0
C41 C46 H46 120.0
C44 C47 H47A 109.5
C44 C47 H47B 109.5
H47A C47 H47B 109.5
C44 C47 H47C 109.5
H47A C47 H47C 109.5
H47B C47 H47C 109.5
Cl10 C51 Cl9 115(2)
Cl10 C51 H51A 108.6
Cl9 C51 H51A 108.6
Cl10 C51 H51B 108.6
Cl9 C51 H51B 108.6
H51A C51 H51B 107.6

loop_
_geom_bond_atom_site_label_1
_geom_bond_atom_site_label_2
_geom_bond_distance
Mo1 O1 1.89(4)
Mo1 O11 2.04(2)
Mo1 O22 2.08(3)
Mo1 Cl2 2.20(2)
Mo1 O31 2.26(3)
Mo1 Cl1 2.286(18)
Mo2 O2 1.96(3)
Mo2 O12 2.08(3)
Mo2 O42 2.12(2)
Mo2 O21 2.22(3)
Mo2 Cl3 2.248(13)
Mo2 Cl4 2.298(17)
Mo3 O3 1.72(3)
Mo3 O33 2.07(2)
Mo3 O23 2.22(3)
Mo3 Cl6 2.241(13)
Mo3 O41 2.28(3)
Mo3 Cl5 2.337(13)
Mo4 O4 1.75(3)
Mo4 O43 2.06(3)
Mo4 O32 2.09(2)
Mo4 Cl8 2.221(13)
Mo4 Cl7 2.324(13)
Mo4 O13 2.33(3)
S1 O13 1.37(3)
S1 O12 1.47(3)
S1 O11 1.51(3)
S1 C11 1.74(2)
C11 C12 1.3900
C11 C16 1.3900
C12 C13 1.3900
C12 H12 0.9500
C13 C14 1.3900
C13 H13 0.9500
C14 C15 1.3900
C14 C17 1.513(10)
C15 C16 1.3900
C15 H15 0.9500
C16 H16 0.9500
C17 H17A 0.9800
C17 H17B 0.9800
C17 H17C 0.9800
S2 O23 1.33(3)
S2 O22 1.41(3)
S2 O21 1.51(3)
S2 C21 1.71(2)
C21 C22 1.3900
C21 C26 1.3900
C22 C23 1.3900
C22 H22 0.9500
C23 C24 1.3900
C23 H23 0.9500
C24 C25 1.3900
C24 C27 1.510(10)
C25 C26 1.3900
C25 H25 0.9500
C26 H26 0.9500
C27 H27A 0.9800
C27 H27B 0.9800
C27 H27C 0.9800
S3 O33 1.48(2)
S3 O31 1.48(3)
S3 O32 1.50(3)
S3 C31 1.675(19)
C31 C32 1.3900
C31 C36 1.3900
C32 C33 1.3900
C32 H32 0.9500
C33 C34 1.3900
C33 H33 0.9500
C34 C35 1.3900
C34 C37 1.510(10)
C35 C36 1.3900
C35 H35 0.9500
C36 H36 0.9500
C37 H37A 0.9800
C37 H37B 0.9800
C37 H37C 0.9800
S4 O41 1.42(3)
S4 O42 1.46(2)
S4 O43 1.49(3)
S4 C41 1.71(2)
C41 C42 1.3900
C41 C46 1.3900
C42 C43 1.3900
C42 H42 0.9500
C43 C44 1.3900
C43 H43 0.9500
C44 C45 1.3900
C44 C47 1.511(10)
C45 C46 1.3900
C45 H45 0.9500
C46 H46 0.9500
C47 H47A 0.9800
C47 H47B 0.9800
C47 H47C 0.9800
C51 Cl10 1.748(9)
C51 Cl9 1.751(9)
C51 H51A 0.9900
C51 H51B 0.9900

loop_
_geom_torsion_atom_site_label_1
_geom_torsion_atom_site_label_2
_geom_torsion_atom_site_label_3
_geom_torsion_atom_site_label_4
_geom_torsion
O13 S1 O11 Mo1 27(3)
O12 S1 O11 Mo1 -95(3)
C11 S1 O11 Mo1 148(3)
O1 Mo1 O11 S1 151(3)
O22 Mo1 O11 S1 64(3)
Cl2 Mo1 O11 S1 -103(3)
O31 Mo1 O11 S1 -14(3)
Cl1 Mo1 O11 S1 33(6)
O13 S1 O12 Mo2 -14(4)
O11 S1 O12 Mo2 105(3)
C11 S1 O12 Mo2 -141(3)
O2 Mo2 O12 S1 119(3)
O42 Mo2 O12 S1 29(3)
O21 Mo2 O12 S1 -54(3)
Cl3 Mo2 O12 S1 -141(3)
Cl4 Mo2 O12 S1 -25(8)
O12 S1 O13 Mo4 -123(3)
O11 S1 O13 Mo4 115(3)
C11 S1 O13 Mo4 1(4)
O4 Mo4 O13 S1 162(5)
O43 Mo4 O13 S1 131(3)
O32 Mo4 O13 S1 -145(3)
Cl8 Mo4 O13 S1 38(3)
Cl7 Mo4 O13 S1 -56(3)
O13 S1 C11 C12 -94(2)
O12 S1 C11 C12 31(2)
O11 S1 C11 C12 151.1(17)
O13 S1 C11 C16 82(2)
O12 S1 C11 C16 -153.4(19)
O11 S1 C11 C16 -34(2)
C16 C11 C12 C13 0.0
S1 C11 C12 C13 175(2)
C11 C12 C13 C14 0.0
C12 C13 C14 C15 0.0
C12 C13 C14 C17 175(4)
C13 C14 C15 C16 0.0
C17 C14 C15 C16 -176(3)
C14 C15 C16 C11 0.0
C12 C11 C16 C15 0.0
S1 C11 C16 C15 -175(2)
O23 S2 O21 Mo2 157(4)
O22 S2 O21 Mo2 29(5)
C21 S2 O21 Mo2 -89(4)
O2 Mo2 O21 S2 -90(8)
O12 Mo2 O21 S2 -42(4)
O42 Mo2 O21 S2 -129(4)
Cl3 Mo2 O21 S2 49(4)
Cl4 Mo2 O21 S2 143(4)
O23 S2 O22 Mo1 -28(5)
O21 S2 O22 Mo1 96(4)
C21 S2 O22 Mo1 -148(4)
O1 Mo1 O22 S2 168(5)
O11 Mo1 O22 S2 -99(5)
Cl2 Mo1 O22 S2 -42(7)
O31 Mo1 O22 S2 -16(4)
Cl1 Mo1 O22 S2 72(4)
O22 S2 O23 Mo3 122(3)
O21 S2 O23 Mo3 -6(3)
C21 S2 O23 Mo3 -118(3)
O3 Mo3 O23 S2 166(3)
O33 Mo3 O23 S2 -101(3)
Cl6 Mo3 O23 S2 -24(6)
O41 Mo3 O23 S2 -23(3)
Cl5 Mo3 O23 S2 67(3)
O23 S2 C21 C22 67(2)
O22 S2 C21 C22 -169.6(19)
O21 S2 C21 C22 -48(2)
O23 S2 C21 C26 -104.3(19)
O22 S2 C21 C26 19(2)
O21 S2 C21 C26 140.7(17)
C26 C21 C22 C23 0.0
S2 C21 C22 C23 -171(2)
C21 C22 C23 C24 0.0
C22 C23 C24 C25 0.0
C22 C23 C24 C27 -179(3)
C23 C24 C25 C26 0.0
C27 C24 C25 C26 179(3)
C24 C25 C26 C21 0.0
C22 C21 C26 C25 0.0
S2 C21 C26 C25 172(2)
O33 S3 O31 Mo1 -118(3)
O32 S3 O31 Mo1 124(3)
C31 S3 O31 Mo1 3(3)
O1 Mo1 O31 S3 155(4)
O11 Mo1 O31 S3 -136(3)
O22 Mo1 O31 S3 142(3)
Cl2 Mo1 O31 S3 -45(3)
Cl1 Mo1 O31 S3 56(3)
O33 S3 O32 Mo4 -122(3)
O31 S3 O32 Mo4 -6(3)
C31 S3 O32 Mo4 118(3)
O4 Mo4 O32 S3 -172(3)
O43 Mo4 O32 S3 93(3)
Cl8 Mo4 O32 S3 33(6)
Cl7 Mo4 O32 S3 -70(3)
O13 Mo4 O32 S3 16(3)
O31 S3 O33 Mo3 -31(3)
O32 S3 O33 Mo3 86(3)
C31 S3 O33 Mo3 -154(3)
O3 Mo3 O33 S3 137(3)
O23 Mo3 O33 S3 41(3)
Cl6 Mo3 O33 S3 -126(3)
O41 Mo3 O33 S3 -43(3)
Cl5 Mo3 O33 S3 -25(6)
O33 S3 C31 C32 -144.9(17)
O31 S3 C31 C32 95.5(18)
O32 S3 C31 C32 -25(2)
O33 S3 C31 C36 42(2)
O31 S3 C31 C36 -78.1(19)
O32 S3 C31 C36 161.8(16)
C36 C31 C32 C33 0.0
S3 C31 C32 C33 -174(2)
C31 C32 C33 C34 0.0
C32 C33 C34 C35 0.0
C32 C33 C34 C37 175(3)
C33 C34 C35 C36 0.0
C37 C34 C35 C36 -175(3)
C34 C35 C36 C31 0.0
C32 C31 C36 C35 0.0
S3 C31 C36 C35 173(2)
O42 S4 O41 Mo3 -114(9)
O43 S4 O41 Mo3 120(10)
C41 S4 O41 Mo3 5(10)
O3 Mo3 O41 S4 -134(10)
O33 Mo3 O41 S4 -135(10)
O23 Mo3 O41 S4 137(10)
Cl6 Mo3 O41 S4 -43(10)
Cl5 Mo3 O41 S4 49(10)
O41 S4 O42 Mo2 3(3)
O43 S4 O42 Mo2 129(2)
C41 S4 O42 Mo2 -118(2)
O2 Mo2 O42 S4 180(2)
O12 Mo2 O42 S4 -91(2)
O21 Mo2 O42 S4 -6(2)
Cl3 Mo2 O42 S4 -17(5)
Cl4 Mo2 O42 S4 81(2)
O41 S4 O43 Mo4 59(4)
O42 S4 O43 Mo4 -72(3)
C41 S4 O43 Mo4 176(3)
O4 Mo4 O43 S4 -155(3)
O32 Mo4 O43 S4 -62(3)
Cl8 Mo4 O43 S4 109(3)
Cl7 Mo4 O43 S4 -1(6)
O13 Mo4 O43 S4 20(3)
O41 S4 C41 C42 -55(2)
O42 S4 C41 C42 71.5(18)
O43 S4 C41 C42 -172.8(17)
O41 S4 C41 C46 122(2)
O42 S4 C41 C46 -111.5(16)
O43 S4 C41 C46 4(2)
C46 C41 C42 C43 0.0
S4 C41 C42 C43 177(2)
C41 C42 C43 C44 0.0
C42 C43 C44 C45 0.0
C42 C43 C44 C47 178(3)
C43 C44 C45 C46 0.0
C47 C44 C45 C46 -178(3)
C44 C45 C46 C41 0.0
C42 C41 C46 C45 0.0
S4 C41 C46 C45 -177(2)
